data_2108542
loop_
_publ_author_name
'Udovenko, Anatoly A.'
'Laptash, Natalia M.'

_publ_section_title
;
 Ammonium tantalum oxide fluorides: new features of dynamic disorder
;
_journal_issue 6
_journal_name_full 'Acta Crystallographica Section B'
_journal_page_first
;
;
_journal_paper_doi 10.1107/S2052520619013994
_journal_volume 75
_journal_year 2019
_chemical_formula_moiety '(N H4)3, Ta O F6'
_chemical_formula_sum 'F6 H12 N3 O Ta'
_chemical_formula_weight 365.08
_chemical_name_common 'ammonium  tantalum oxide fluoride'
_space_group_crystal_system cubic
_space_group_IT_number 225
_space_group_name_Hall '-F 4 2 3'
_space_group_name_H-M_alt 'F m -3 m'
_atom_sites_solution_hydrogens difmap
_atom_sites_solution_primary direct
_atom_sites_solution_secondary difmap
_audit_creation_method SHELXL-2014/7
_cell_angle_alpha 90
_cell_angle_beta 90
_cell_angle_gamma 90
_cell_formula_units_Z 4
_cell_length_a 9.33100(10)
_cell_length_b 9.33100(10)
_cell_length_c 9.33100(10)
_cell_measurement_reflns_used 4131
_cell_measurement_temperature 296(2)
_cell_measurement_theta_max 38.66
_cell_measurement_theta_min 3.79
_cell_volume 812.427(15)
_computing_cell_refinement 'Bruker SAINT'
_computing_data_collection 'Bruker APEX2'
_computing_data_reduction 'Bruker SAINT'
_computing_molecular_graphics 'Bruker SHELXTL'
_computing_publication_material 'Bruker SHELXTL'
_computing_structure_refinement 'SHELXL-2014/7 (Sheldrick, 2014)'
_computing_structure_solution 'SHELXS-97 (Sheldrick, 2008)'
_diffrn_ambient_temperature 296(2)
_diffrn_detector_area_resol_mean 8.33
_diffrn_measured_fraction_theta_full 1.000
_diffrn_measured_fraction_theta_max 1.000
_diffrn_measurement_device_type 'Bruker APEX-II CCD'
_diffrn_measurement_method '\f and \w scans'
_diffrn_radiation_type MoK\a
_diffrn_radiation_wavelength 0.71073
_diffrn_reflns_av_R_equivalents 0.0178
_diffrn_reflns_av_unetI/netI 0.0082
_diffrn_reflns_Laue_measured_fraction_full 1.000
_diffrn_reflns_Laue_measured_fraction_max 1.000
_diffrn_reflns_limit_h_max 16
_diffrn_reflns_limit_h_min -15
_diffrn_reflns_limit_k_max 17
_diffrn_reflns_limit_k_min -17
_diffrn_reflns_limit_l_max 16
_diffrn_reflns_limit_l_min -16
_diffrn_reflns_number 4884
_diffrn_reflns_point_group_measured_fraction_full 1.000
_diffrn_reflns_point_group_measured_fraction_max 1.000
_diffrn_reflns_theta_full 25.242
_diffrn_reflns_theta_max 42.943
_diffrn_reflns_theta_min 3.782
_exptl_absorpt_coefficient_mu 13.593
_exptl_absorpt_correction_type multi-scan
_exptl_absorpt_process_details 'Bruker SADABS'
_exptl_crystal_colour colourless
_exptl_crystal_density_diffrn 2.985
_exptl_crystal_description octahedron
_exptl_crystal_F_000 672
_exptl_crystal_size_max 0.200
_exptl_crystal_size_mid 0.175
_exptl_crystal_size_min 0.150
_exptl_transmission_factor_max 0.748
_exptl_transmission_factor_min 0.570
_refine_diff_density_max 0.230
_refine_diff_density_min -0.254
_refine_diff_density_rms 0.041
_refine_ls_extinction_coef 0.0082(3)
_refine_ls_extinction_expression Fc^*^=kFc[1+0.001xFc^2^\l^3^/sin(2\q)]^-1/4^
_refine_ls_extinction_method 'SHELXL-2014/7 (Sheldrick 2014'
_refine_ls_goodness_of_fit_ref 1.167
_refine_ls_hydrogen_treatment noref
_refine_ls_matrix_type full
_refine_ls_number_parameters 22
_refine_ls_number_reflns 191
_refine_ls_number_restraints 0
_refine_ls_restrained_S_all 1.167
_refine_ls_R_factor_all 0.0059
_refine_ls_R_factor_gt 0.0059
_refine_ls_shift/su_max 0.000
_refine_ls_shift/su_mean 0.000
_refine_ls_structure_factor_coef Fsqd
_refine_ls_weighting_details 'w=1/[\s^2^(Fo^2^)+(0.0081P)^2^+0.0421P] where P=(Fo^2^+2Fc^2^)/3'
_refine_ls_weighting_scheme calc
_refine_ls_wR_factor_gt 0.0139
_refine_ls_wR_factor_ref 0.0139
_reflns_Friedel_coverage 0.000
_reflns_number_gt 191
_reflns_number_total 191
_reflns_threshold_expression 'I > 2\s(I)'
_cod_data_source_file wf5152sup1.cif
_cod_data_source_block I
_cod_original_cell_volume 812.43(3)
_cod_database_code 2108542
_shelx_space_group_comment
; 
The symmetry employed for this shelxl refinement is uniquely defined 
by the following loop, which should always be used as a source of 
symmetry information in preference to the above space-group names. 
They are only intended as comments. 
;
_shelx_estimated_absorpt_t_min 0.172
_shelx_estimated_absorpt_t_max 0.235

loop_
_space_group_symop_operation_xyz
'x, y, z'
'-x, -y, z'
'-x, y, -z'
'x, -y, -z'
'z, x, y'
'z, -x, -y'
'-z, -x, y'
'-z, x, -y'
'y, z, x'
'-y, z, -x'
'y, -z, -x'
'-y, -z, x'
'y, x, -z'
'-y, -x, -z'
'y, -x, z'
'-y, x, z'
'x, z, -y'
'-x, z, y'
'-x, -z, -y'
'x, -z, y'
'z, y, -x'
'z, -y, x'
'-z, y, x'
'-z, -y, -x'
'x, y+1/2, z+1/2'
'-x, -y+1/2, z+1/2'
'-x, y+1/2, -z+1/2'
'x, -y+1/2, -z+1/2'
'z, x+1/2, y+1/2'
'z, -x+1/2, -y+1/2'
'-z, -x+1/2, y+1/2'
'-z, x+1/2, -y+1/2'
'y, z+1/2, x+1/2'
'-y, z+1/2, -x+1/2'
'y, -z+1/2, -x+1/2'
'-y, -z+1/2, x+1/2'
'y, x+1/2, -z+1/2'
'-y, -x+1/2, -z+1/2'
'y, -x+1/2, z+1/2'
'-y, x+1/2, z+1/2'
'x, z+1/2, -y+1/2'
'-x, z+1/2, y+1/2'
'-x, -z+1/2, -y+1/2'
'x, -z+1/2, y+1/2'
'z, y+1/2, -x+1/2'
'z, -y+1/2, x+1/2'
'-z, y+1/2, x+1/2'
'-z, -y+1/2, -x+1/2'
'x+1/2, y, z+1/2'
'-x+1/2, -y, z+1/2'
'-x+1/2, y, -z+1/2'
'x+1/2, -y, -z+1/2'
'z+1/2, x, y+1/2'
'z+1/2, -x, -y+1/2'
'-z+1/2, -x, y+1/2'
'-z+1/2, x, -y+1/2'
'y+1/2, z, x+1/2'
'-y+1/2, z, -x+1/2'
'y+1/2, -z, -x+1/2'
'-y+1/2, -z, x+1/2'
'y+1/2, x, -z+1/2'
'-y+1/2, -x, -z+1/2'
'y+1/2, -x, z+1/2'
'-y+1/2, x, z+1/2'
'x+1/2, z, -y+1/2'
'-x+1/2, z, y+1/2'
'-x+1/2, -z, -y+1/2'
'x+1/2, -z, y+1/2'
'z+1/2, y, -x+1/2'
'z+1/2, -y, x+1/2'
'-z+1/2, y, x+1/2'
'-z+1/2, -y, -x+1/2'
'x+1/2, y+1/2, z'
'-x+1/2, -y+1/2, z'
'-x+1/2, y+1/2, -z'
'x+1/2, -y+1/2, -z'
'z+1/2, x+1/2, y'
'z+1/2, -x+1/2, -y'
'-z+1/2, -x+1/2, y'
'-z+1/2, x+1/2, -y'
'y+1/2, z+1/2, x'
'-y+1/2, z+1/2, -x'
'y+1/2, -z+1/2, -x'
'-y+1/2, -z+1/2, x'
'y+1/2, x+1/2, -z'
'-y+1/2, -x+1/2, -z'
'y+1/2, -x+1/2, z'
'-y+1/2, x+1/2, z'
'x+1/2, z+1/2, -y'
'-x+1/2, z+1/2, y'
'-x+1/2, -z+1/2, -y'
'x+1/2, -z+1/2, y'
'z+1/2, y+1/2, -x'
'z+1/2, -y+1/2, x'
'-z+1/2, y+1/2, x'
'-z+1/2, -y+1/2, -x'
'-x, -y, -z'
'x, y, -z'
'x, -y, z'
'-x, y, z'
'-z, -x, -y'
'-z, x, y'
'z, x, -y'
'z, -x, y'
'-y, -z, -x'
'y, -z, x'
'-y, z, x'
'y, z, -x'
'-y, -x, z'
'y, x, z'
'-y, x, -z'
'y, -x, -z'
'-x, -z, y'
'x, -z, -y'
'x, z, y'
'-x, z, -y'
'-z, -y, x'
'-z, y, -x'
'z, -y, -x'
'z, y, x'
'-x, -y+1/2, -z+1/2'
'x, y+1/2, -z+1/2'
'x, -y+1/2, z+1/2'
'-x, y+1/2, z+1/2'
'-z, -x+1/2, -y+1/2'
'-z, x+1/2, y+1/2'
'z, x+1/2, -y+1/2'
'z, -x+1/2, y+1/2'
'-y, -z+1/2, -x+1/2'
'y, -z+1/2, x+1/2'
'-y, z+1/2, x+1/2'
'y, z+1/2, -x+1/2'
'-y, -x+1/2, z+1/2'
'y, x+1/2, z+1/2'
'-y, x+1/2, -z+1/2'
'y, -x+1/2, -z+1/2'
'-x, -z+1/2, y+1/2'
'x, -z+1/2, -y+1/2'
'x, z+1/2, y+1/2'
'-x, z+1/2, -y+1/2'
'-z, -y+1/2, x+1/2'
'-z, y+1/2, -x+1/2'
'z, -y+1/2, -x+1/2'
'z, y+1/2, x+1/2'
'-x+1/2, -y, -z+1/2'
'x+1/2, y, -z+1/2'
'x+1/2, -y, z+1/2'
'-x+1/2, y, z+1/2'
'-z+1/2, -x, -y+1/2'
'-z+1/2, x, y+1/2'
'z+1/2, x, -y+1/2'
'z+1/2, -x, y+1/2'
'-y+1/2, -z, -x+1/2'
'y+1/2, -z, x+1/2'
'-y+1/2, z, x+1/2'
'y+1/2, z, -x+1/2'
'-y+1/2, -x, z+1/2'
'y+1/2, x, z+1/2'
'-y+1/2, x, -z+1/2'
'y+1/2, -x, -z+1/2'
'-x+1/2, -z, y+1/2'
'x+1/2, -z, -y+1/2'
'x+1/2, z, y+1/2'
'-x+1/2, z, -y+1/2'
'-z+1/2, -y, x+1/2'
'-z+1/2, y, -x+1/2'
'z+1/2, -y, -x+1/2'
'z+1/2, y, x+1/2'
'-x+1/2, -y+1/2, -z'
'x+1/2, y+1/2, -z'
'x+1/2, -y+1/2, z'
'-x+1/2, y+1/2, z'
'-z+1/2, -x+1/2, -y'
'-z+1/2, x+1/2, y'
'z+1/2, x+1/2, -y'
'z+1/2, -x+1/2, y'
'-y+1/2, -z+1/2, -x'
'y+1/2, -z+1/2, x'
'-y+1/2, z+1/2, x'
'y+1/2, z+1/2, -x'
'-y+1/2, -x+1/2, z'
'y+1/2, x+1/2, z'
'-y+1/2, x+1/2, -z'
'y+1/2, -x+1/2, -z'
'-x+1/2, -z+1/2, y'
'x+1/2, -z+1/2, -y'
'x+1/2, z+1/2, y'
'-x+1/2, z+1/2, -y'
'-z+1/2, -y+1/2, x'
'-z+1/2, y+1/2, -x'
'z+1/2, -y+1/2, -x'
'z+1/2, y+1/2, x'

loop_
_atom_site_label
_atom_site_type_symbol
_atom_site_fract_x
_atom_site_fract_y
_atom_site_fract_z
_atom_site_U_iso_or_equiv
_atom_site_adp_type
_atom_site_occupancy
_atom_site_site_symmetry_order
_atom_site_calc_flag
_atom_site_refinement_flags_posn
_atom_site_refinement_flags_adp
_atom_site_refinement_flags_occupancy
Ta1 Ta 0.0000 0.0000 0.0000 0.03118(5) Uani 1 48 d S T P
N1 N 0.2618(9) 0.2618(9) 0.2618(9) 0.041(3) Uani 0.25 6 d S T P
N2 N 0.5000 0.5000 0.5000 0.0598(11) Uani 1 48 d S T P
F1 F 0.0000 0.0000 0.2024(11) 0.089(7) Uani 0.5 8 d S T P
F2 F 0.0000 0.059(3) 0.2030(17) 0.054(3) Uani 0.0833 2 d S T P
F3 F 0.0000 0.1261(9) 0.1852(10) 0.054(3) Uani 0.0833 2 d S T P
H11 H 0.2070 0.2070 0.2070 0.098 Uiso 0.25 6 d S . P
H12 H 0.2070 0.3170 0.3170 0.098 Uiso 0.0833 2 d S . P
H13 H 0.3170 0.2070 0.3170 0.098 Uiso 0.0833 2 d S . P
H14 H 0.3170 0.3170 0.2070 0.098 Uiso 0.0833 2 d S . P
H2 H 0.5930 0.4814 0.4814 0.044 Uiso 0.125 2 d S . P
H3 H 0.4445 0.4445 0.4445 0.098 Uiso 0.125 6 d S . P

loop_
_atom_site_aniso_label
_atom_site_aniso_U_11
_atom_site_aniso_U_22
_atom_site_aniso_U_33
_atom_site_aniso_U_23
_atom_site_aniso_U_13
_atom_site_aniso_U_12
Ta1 0.03118(5) 0.03118(5) 0.03118(5) 0.000 0.000 0.000
N1 0.041(3) 0.041(3) 0.041(3) -0.0016(13) -0.0016(13) -0.0016(13)
N2 0.0598(11) 0.0598(11) 0.0598(11) 0.000 0.000 0.000
F1 0.122(11) 0.122(11) 0.0243(19) 0.000 0.000 0.000
F2 0.064(6) 0.066(12) 0.032(4) -0.008(7) 0.000 0.000
F3 0.049(3) 0.066(6) 0.048(5) -0.032(5) 0.000 0.000

loop_
_atom_type_symbol
_atom_type_description
_atom_type_scat_dispersion_real
_atom_type_scat_dispersion_imag
_atom_type_scat_source
N N 0.0061 0.0033 'International Tables Vol C Tables 4.2.6.8 and 6.1.1.4'
H H 0.0000 0.0000 'International Tables Vol C Tables 4.2.6.8 and 6.1.1.4'
O O 0.0106 0.0060 'International Tables Vol C Tables 4.2.6.8 and 6.1.1.4'
F F 0.0171 0.0103 'International Tables Vol C Tables 4.2.6.8 and 6.1.1.4'
Ta Ta -0.7052 6.5227 'International Tables Vol C Tables 4.2.6.8 and 6.1.1.4'

loop_
_geom_angle_atom_site_label_1
_geom_angle_atom_site_label_2
_geom_angle_atom_site_label_3
_geom_angle
_geom_angle_site_symmetry_1
_geom_angle_site_symmetry_3
F1 Ta1 F1 90.0 . 105
F1 Ta1 F1 90.0 . 9
F1 Ta1 F2 73.7(8) 97 114
F1 Ta1 F2 90.0 5 114
F2 Ta1 F3 72.1(8) 6 110

loop_
_geom_bond_atom_site_label_1
_geom_bond_atom_site_label_2
_geom_bond_distance
_geom_bond_site_symmetry_2
Ta1 F1 1.888(11) .
Ta1 F1 1.888(11) 105
Ta1 F1 1.888(11) 9
Ta1 F2 1.974(13) 114
Ta1 F2 1.974(13) 18
Ta1 F3 2.091(8) 117
Ta1 F3 2.091(8) 21
N1 N1 0.31(2) 28
N1 N1 0.31(2) 51
N1 N1 0.31(2) 74
N1 F3 2.559(9) 46
N1 F3 2.559(9) 65
N1 F3 2.606(6) 146
N1 F3 2.606(6) 166
N1 F3 2.606(6) 37
N1 H11 0.8844 .
N1 H12 0.8904 .
N1 H13 0.8904 .
N1 H14 0.8904 .
N2 F1 2.777(11) 153_565
N2 F1 2.777(11) 73
N2 F2 2.826(18) 142_655
N2 F2 2.826(18) 46
N2 H2 0.9018 .
N2 H3 0.8970 .
F1 F2 2.32(2) 113
F1 F2 2.32(2) 102
F1 F1 2.671(15) 105
F1 F1 2.671(15) 101
F1 F2 2.732(7) 105
F1 F2 2.732(7) 117
F1 F2 2.732(7) 118
F1 F2 2.732(7) 106
F1 F3 2.817(7) 117
F1 F3 2.817(7) 105
F1 F3 2.817(7) 118
F1 F3 2.817(7) 106
F1 F3 2.817(7) 22

_cod_database_fobs_code 2108542
